data_4086719
loop_
_publ_author_name
'Rinn, Niklas'
'Berndt, Jan-Philipp'
'Kreher, Annikka'
'Hrdina, Radim'
'Reinmuth, Matthias'
'Schreiner, Peter R.'
'Dehnen, Stefanie'

_publ_section_title
;
 Peptide-Functionalized Organotin Sulfide Clusters
;
_journal_issue 18
_journal_name_full Organometallics
_journal_page_first 3215
_journal_paper_doi 10.1021/acs.organomet.6b00561
_journal_volume 35
_journal_year 2016
_chemical_absolute_configuration rm
_chemical_formula_moiety 'C42 H60 N6 O2 S5 Sn4, 3(O)'
_chemical_formula_sum 'C42 H60 N6 O5 S5 Sn4'
_chemical_formula_weight 1364.02
_space_group_crystal_system orthorhombic
_space_group_IT_number 19
_space_group_name_Hall 'P 2ac 2ab'
_space_group_name_H-M_alt 'P 21 21 21'
_symmetry_space_group_name_Hall 'P 2ac 2ab'
_symmetry_space_group_name_H-M 'P 21 21 21'
_atom_sites_solution_hydrogens geom
_atom_sites_solution_primary direct
_audit_creation_date 2016-02-26
_audit_creation_method
;
Olex2 1.2
(compiled 2016.02.19 svn.r3266 for OlexSys, GUI svn.r5155)
;
_cell_angle_alpha 90
_cell_angle_beta 90
_cell_angle_gamma 90
_cell_formula_units_Z 4
_cell_length_a 11.1594(3)
_cell_length_b 18.4601(5)
_cell_length_c 32.6848(10)
_cell_measurement_reflns_used 25020
_cell_measurement_temperature 100(2)
_cell_measurement_theta_max 1.25
_cell_measurement_theta_min 23.37
_cell_volume 6733.2(3)
_computing_molecular_graphics 'Olex2 (Dolomanov et al., 2009)'
_computing_publication_material 'Olex2 (Dolomanov et al., 2009)'
_computing_structure_refinement 'ShelXL (Sheldrick, 2015)'
_computing_structure_solution 'ShelXT (Sheldrick, 2015)'
_diffrn_ambient_temperature 100(2)
_diffrn_measured_fraction_theta_full 0.996
_diffrn_measured_fraction_theta_max 0.988
_diffrn_measurement_device_type IPDS2
_diffrn_radiation_type MoK\a
_diffrn_radiation_wavelength 0.71073
_diffrn_reflns_av_R_equivalents 0.1320
_diffrn_reflns_av_unetI/netI 0.1079
_diffrn_reflns_Laue_measured_fraction_full 0.996
_diffrn_reflns_Laue_measured_fraction_max 0.988
_diffrn_reflns_limit_h_max 14
_diffrn_reflns_limit_h_min -14
_diffrn_reflns_limit_k_max 23
_diffrn_reflns_limit_k_min -23
_diffrn_reflns_limit_l_max 41
_diffrn_reflns_limit_l_min -41
_diffrn_reflns_number 52091
_diffrn_reflns_point_group_measured_fraction_full 0.997
_diffrn_reflns_point_group_measured_fraction_max 0.988
_diffrn_reflns_theta_full 25.242
_diffrn_reflns_theta_max 26.798
_diffrn_reflns_theta_min 1.928
_exptl_absorpt_coefficient_mu 1.657
_exptl_absorpt_correction_type numerical
_exptl_crystal_colour colorless
_exptl_crystal_density_diffrn 1.346
_exptl_crystal_description block
_exptl_crystal_F_000 2696
_exptl_crystal_size_max 0.12
_exptl_crystal_size_mid 0.10
_exptl_crystal_size_min 0.08
_exptl_transmission_factor_max 0.9044
_exptl_transmission_factor_min 0.8015
_refine_diff_density_max 1.052
_refine_diff_density_min -1.436
_refine_diff_density_rms 0.108
_refine_ls_abs_structure_details
;
 Flack x determined using 2722 quotients [(I+)-(I-)]/[(I+)+(I-)]
 (Parsons, Flack and Wagner, Acta Cryst. B69 (2013) 249-259).
;
_refine_ls_abs_structure_Flack -0.02(3)
_refine_ls_extinction_method none
_refine_ls_goodness_of_fit_ref 0.901
_refine_ls_hydrogen_treatment constr
_refine_ls_matrix_type full
_refine_ls_number_parameters 571
_refine_ls_number_reflns 14240
_refine_ls_number_restraints 0
_refine_ls_restrained_S_all 0.901
_refine_ls_R_factor_all 0.1004
_refine_ls_R_factor_gt 0.0611
_refine_ls_shift/su_max 0.000
_refine_ls_shift/su_mean 0.000
_refine_ls_structure_factor_coef Fsqd
_refine_ls_weighting_details 'w=1/[\s^2^(Fo^2^)+(0.0711P)^2^] where P=(Fo^2^+2Fc^2^)/3'
_refine_ls_weighting_scheme calc
_refine_ls_wR_factor_gt 0.1316
_refine_ls_wR_factor_ref 0.1483
_reflns_Friedel_coverage 0.817
_reflns_Friedel_fraction_full 0.998
_reflns_Friedel_fraction_max 0.987
_reflns_number_gt 8450
_reflns_number_total 14240
_reflns_threshold_expression 'I > 2\s(I)'
_cod_data_source_file om6b00561_si_002.cif
_cod_data_source_block p21_sq
_cod_database_code 4086719
_shelx_space_group_comment
;
The symmetry employed for this shelxl refinement is uniquely defined
by the following loop, which should always be used as a source of
symmetry information in preference to the above space-group names.
They are only intended as comments.
;
_olex2_refinement_description
;
1. Fixed Uiso
 At 1.2 times of:
  All C(H) groups, All C(H,H) groups
 At 1.5 times of:
  All C(H,H,H) groups
2.a Ternary CH refined with riding coordinates:
 C29(H29), C8(H8)
2.b Secondary CH2 refined with riding coordinates:
 C9(H9A,H9B), C40(H40A,H40B), C19(H19A,H19B), C4(H4A,H4B), C25(H25A,H25B),
 C30(H30A,H30B)
2.c Aromatic/amide H refined with riding coordinates:
 C12(H12), C11(H11), C34(H34), C36(H36), C14(H14), C15(H15), C13(H13),
 C32(H32), C33(H33), C35(H35)
2.d Idealised Me refined as rotating group:
 C2(H2A,H2B,H2C), C6(H6A,H6B,H6C), C17(H17A,H17B,H17C), C27(H27A,H27B,H27C),
 C18(H18A,H18B,H18C), C21(H21A,H21B,H21C), C23(H23A,H23B,H23C), C42(H42A,H42B,
 H42C), C3(H3A,H3B,H3C), C24(H24A,H24B,H24C), C39(H39A,H39B,H39C), C38(H38A,
 H38B,H38C)
;
_shelx_shelxl_version_number 2014/7
_olex2_submission_special_instructions 'No special instructions were received'

loop_
_space_group_symop_operation_xyz
'x, y, z'
'-x+1/2, -y, z+1/2'
'x+1/2, -y+1/2, -z'
'-x, y+1/2, -z+1/2'

loop_
_atom_site_label
_atom_site_type_symbol
_atom_site_fract_x
_atom_site_fract_y
_atom_site_fract_z
_atom_site_U_iso_or_equiv
_atom_site_adp_type
_atom_site_occupancy
_atom_site_site_symmetry_order
_atom_site_calc_flag
_atom_site_refinement_flags_posn
Sn3 Sn 0.17011(7) 0.17595(5) 0.30343(3) 0.0616(3) Uani 1 1 d .
Sn1 Sn 0.45703(7) 0.20050(5) 0.36793(4) 0.0647(3) Uani 1 1 d .
Sn4 Sn 0.37707(8) 0.32290(5) 0.27318(4) 0.0727(3) Uani 1 1 d .
Sn2 Sn 0.17860(8) 0.16097(5) 0.42423(3) 0.0674(3) Uani 1 1 d .
S4 S 0.5250(3) 0.3042(2) 0.32461(16) 0.0828(12) Uani 1 1 d .
S5 S 0.3598(3) 0.11994(19) 0.31970(13) 0.0642(9) Uani 1 1 d .
S2 S 0.0514(3) 0.1504(2) 0.36666(14) 0.0694(9) Uani 1 1 d .
S3 S 0.1815(3) 0.30550(18) 0.30570(14) 0.0723(10) Uani 1 1 d .
S1 S 0.3231(3) 0.2594(2) 0.41505(13) 0.0715(10) Uani 1 1 d .
C28 C 0.4420(11) 0.2043(10) 0.2062(6) 0.084(5) Uani 1 1 d .
N5 N 0.3516(8) 0.2359(6) 0.2308(5) 0.071(3) Uani 1 1 d .
C1 C 0.6367(10) 0.1592(8) 0.3820(5) 0.064(4) Uani 1 1 d .
C29 C 0.5488(12) 0.2559(8) 0.2037(6) 0.077(5) Uani 1 1 d .
H29 H 0.5681 0.2646 0.1748 0.093 Uiso 1 1 calc R
C20 C 0.0181(15) 0.0629(10) 0.4769(5) 0.078(5) Uani 1 1 d .
N4 N 0.2467(9) 0.1928(7) 0.2372(4) 0.069(3) Uani 1 1 d .
C41 C 0.5532(14) 0.3873(9) 0.2108(6) 0.085(5) Uani 1 1 d .
C2 C 0.6606(13) 0.1039(9) 0.3477(5) 0.080(5) Uani 1 1 d .
H2A H 0.6032 0.0653 0.3495 0.120 Uiso 1 1 calc GR
H2B H 0.7400 0.0846 0.3507 0.120 Uiso 1 1 calc GR
H2C H 0.6535 0.1274 0.3216 0.120 Uiso 1 1 calc GR
N1 N 0.4341(10) 0.1049(7) 0.4168(4) 0.073(3) Uani 1 1 d .
C9 C 0.1101(12) -0.0470(9) 0.4022(5) 0.074(4) Uani 1 1 d .
H9A H 0.1055 -0.0112 0.3806 0.089 Uiso 1 1 calc R
H9B H 0.1620 -0.0858 0.3930 0.089 Uiso 1 1 calc R
N6 N 0.5225(9) 0.3245(7) 0.2233(5) 0.082(4) Uani 1 1 d .
C12 C -0.144(2) -0.1683(12) 0.4359(8) 0.133(8) Uani 1 1 d .
H12 H -0.1536 -0.2129 0.4487 0.160 Uiso 1 1 calc R
C5 C 0.5259(12) 0.0891(7) 0.4392(5) 0.067(4) Uani 1 1 d .
C11 C -0.0344(19) -0.1418(10) 0.4307(7) 0.105(6) Uani 1 1 d .
H11 H 0.0305 -0.1674 0.4411 0.126 Uiso 1 1 calc R
C6 C 0.5256(15) 0.0459(10) 0.4774(6) 0.089(5) Uani 1 1 d .
H6A H 0.4445 0.0376 0.4860 0.134 Uiso 1 1 calc GR
H6B H 0.5678 0.0718 0.4984 0.134 Uiso 1 1 calc GR
H6C H 0.5644 0.0002 0.4726 0.134 Uiso 1 1 calc GR
C26 C 0.1801(12) 0.1780(9) 0.2081(5) 0.072(4) Uani 1 1 d .
O2 O 0.4354(10) 0.1463(6) 0.1905(4) 0.092(4) Uani 1 1 d .
C17 C 0.1540(13) 0.1940(10) 0.5146(6) 0.090(5) Uani 1 1 d .
H17A H 0.1886 0.1467 0.5179 0.135 Uiso 1 1 calc GR
H17B H 0.1062 0.2054 0.5381 0.135 Uiso 1 1 calc GR
H17C H 0.2166 0.2292 0.5117 0.135 Uiso 1 1 calc GR
C34 C 0.974(2) 0.3309(13) 0.1883(10) 0.120(8) Uani 1 1 d .
H34 H 1.0401 0.3578 0.1796 0.144 Uiso 1 1 calc R
C40 C 0.4994(13) 0.4475(8) 0.2346(6) 0.084(5) Uani 1 1 d .
H40A H 0.4995 0.4907 0.2177 0.101 Uiso 1 1 calc R
H40B H 0.5498 0.4571 0.2581 0.101 Uiso 1 1 calc R
C27 C 0.1999(13) 0.1967(10) 0.1632(5) 0.080(4) Uani 1 1 d .
H27A H 0.2258 0.2461 0.1609 0.119 Uiso 1 1 calc GR
H27B H 0.1264 0.1903 0.1484 0.119 Uiso 1 1 calc GR
H27C H 0.2602 0.1653 0.1520 0.119 Uiso 1 1 calc GR
C18 C 0.0217(14) 0.2700(9) 0.4701(6) 0.083(5) Uani 1 1 d .
H18A H 0.0847 0.3041 0.4646 0.124 Uiso 1 1 calc GR
H18B H -0.0208 0.2845 0.4943 0.124 Uiso 1 1 calc GR
H18C H -0.0325 0.2686 0.4473 0.124 Uiso 1 1 calc GR
N3 N 0.1045(11) 0.0547(7) 0.4502(4) 0.078(4) Uani 1 1 d .
C16 C 0.0758(10) 0.1948(9) 0.4767(5) 0.073(4) Uani 1 1 d .
C31 C 0.7733(13) 0.2550(9) 0.2134(7) 0.085(5) Uani 1 1 d .
N2 N 0.3158(11) 0.0803(7) 0.4291(4) 0.074(3) Uani 1 1 d .
C19 C -0.0262(14) 0.1379(9) 0.4820(5) 0.078(5) Uani 1 1 d .
H19A H -0.0613 0.1431 0.5090 0.094 Uiso 1 1 calc R
H19B H -0.0885 0.1472 0.4619 0.094 Uiso 1 1 calc R
C36 C 0.8162(14) 0.2489(9) 0.1723(6) 0.083(5) Uani 1 1 d .
H36 H 0.7764 0.2194 0.1537 0.100 Uiso 1 1 calc R
C21 C -0.045(2) 0.0023(13) 0.4996(7) 0.118(7) Uani 1 1 d .
H21A H -0.0316 -0.0427 0.4855 0.177 Uiso 1 1 calc GR
H21B H -0.1293 0.0121 0.5007 0.177 Uiso 1 1 calc GR
H21C H -0.0136 -0.0010 0.5269 0.177 Uiso 1 1 calc GR
C23 C 0.1215(17) 0.0323(9) 0.2645(6) 0.086(5) Uani 1 1 d .
H23A H 0.1954 0.0330 0.2495 0.130 Uiso 1 1 calc GR
H23B H 0.0688 -0.0033 0.2529 0.130 Uiso 1 1 calc GR
H23C H 0.1375 0.0202 0.2926 0.130 Uiso 1 1 calc GR
C14 C -0.2280(17) -0.0644(11) 0.4010(7) 0.098(6) Uani 1 1 d .
H14 H -0.2938 -0.0387 0.3912 0.117 Uiso 1 1 calc R
C22 C 0.0620(13) 0.1074(9) 0.2623(5) 0.076(4) Uani 1 1 d .
C37 C 0.3717(14) 0.4340(9) 0.2495(6) 0.080(5) Uani 1 1 d .
C42 C 0.6264(15) 0.4060(9) 0.1745(6) 0.090(5) Uani 1 1 d .
H42A H 0.6932 0.4352 0.1828 0.136 Uiso 1 1 calc GR
H42B H 0.5782 0.4324 0.1553 0.136 Uiso 1 1 calc GR
H42C H 0.6552 0.3623 0.1619 0.136 Uiso 1 1 calc GR
C15 C -0.1129(14) -0.0379(9) 0.3943(6) 0.081(5) Uani 1 1 d .
H15 H -0.1012 0.0047 0.3797 0.097 Uiso 1 1 calc R
C4 C 0.6388(13) 0.1266(9) 0.4237(6) 0.080(5) Uani 1 1 d .
H4A H 0.6588 0.1647 0.4430 0.096 Uiso 1 1 calc R
H4B H 0.7036 0.0916 0.4245 0.096 Uiso 1 1 calc R
C3 C 0.7328(10) 0.2181(9) 0.3782(6) 0.077(5) Uani 1 1 d .
H3A H 0.7357 0.2351 0.3505 0.116 Uiso 1 1 calc GR
H3B H 0.8094 0.1984 0.3857 0.116 Uiso 1 1 calc GR
H3C H 0.7135 0.2576 0.3961 0.116 Uiso 1 1 calc GR
C25 C 0.0661(13) 0.1386(8) 0.2205(5) 0.073(4) Uani 1 1 d .
H25A H -0.0003 0.1722 0.2178 0.088 Uiso 1 1 calc R
H25B H 0.0527 0.0997 0.2011 0.088 Uiso 1 1 calc R
C13 C -0.2456(16) -0.1296(11) 0.4223(8) 0.111(7) Uani 1 1 d .
H13 H -0.3225 -0.1470 0.4273 0.134 Uiso 1 1 calc R
C7 C 0.2954(15) 0.0078(9) 0.4298(6) 0.077(4) Uani 1 1 d .
O1 O 0.3694(10) -0.0397(6) 0.4226(4) 0.089(3) Uani 1 1 d .
C24 C -0.0688(12) 0.0990(9) 0.2788(6) 0.082(5) Uani 1 1 d .
H24A H -0.0673 0.0748 0.3048 0.124 Uiso 1 1 calc GR
H24B H -0.1151 0.0710 0.2597 0.124 Uiso 1 1 calc GR
H24C H -0.1044 0.1460 0.2819 0.124 Uiso 1 1 calc GR
C10 C -0.0133(16) -0.0769(9) 0.4102(7) 0.092(5) Uani 1 1 d .
C8 C 0.1634(16) -0.0126(9) 0.4399(6) 0.087(5) Uani 1 1 d .
H8 H 0.1604 -0.0463 0.4630 0.105 Uiso 1 1 calc R
C32 C 0.8317(14) 0.2986(9) 0.2393(7) 0.097(6) Uani 1 1 d .
H32 H 0.8019 0.3048 0.2656 0.117 Uiso 1 1 calc R
C39 C 0.3414(17) 0.4860(10) 0.2838(7) 0.105(7) Uani 1 1 d .
H39A H 0.2643 0.4739 0.2949 0.158 Uiso 1 1 calc GR
H39B H 0.3398 0.5345 0.2733 0.158 Uiso 1 1 calc GR
H39C H 0.4010 0.4824 0.3049 0.158 Uiso 1 1 calc GR
C30 C 0.6608(12) 0.2194(8) 0.2253(7) 0.089(5) Uani 1 1 d .
H30A H 0.6512 0.2224 0.2547 0.107 Uiso 1 1 calc R
H30B H 0.6644 0.1686 0.2178 0.107 Uiso 1 1 calc R
C33 C 0.9383(16) 0.3359(10) 0.2277(9) 0.105(7) Uani 1 1 d .
H33 H 0.9816 0.3629 0.2466 0.126 Uiso 1 1 calc R
C35 C 0.9157(15) 0.2865(13) 0.1606(9) 0.117(8) Uani 1 1 d .
H35 H 0.9441 0.2824 0.1339 0.140 Uiso 1 1 calc R
C38 C 0.2817(13) 0.4351(9) 0.2157(6) 0.083(5) Uani 1 1 d .
H38A H 0.3052 0.4014 0.1948 0.125 Uiso 1 1 calc GR
H38B H 0.2774 0.4829 0.2043 0.125 Uiso 1 1 calc GR
H38C H 0.2045 0.4216 0.2262 0.125 Uiso 1 1 calc GR
O3 O 0.3030(12) 0.0031(6) 0.1663(4) 0.096(4) Uani 1 1 d .
O4 O -0.1111(14) 0.3981(8) 0.3393(5) 0.131(5) Uani 1 1 d .
O5 O 0.7603(19) 0.4374(11) 0.4101(5) 0.174(8) Uani 1 1 d .

loop_
_atom_site_aniso_label
_atom_site_aniso_U_11
_atom_site_aniso_U_22
_atom_site_aniso_U_33
_atom_site_aniso_U_23
_atom_site_aniso_U_13
_atom_site_aniso_U_12
Sn3 0.0408(4) 0.0567(5) 0.0873(7) 0.0036(5) 0.0014(4) -0.0003(4)
Sn1 0.0408(4) 0.0616(6) 0.0918(7) -0.0027(6) 0.0004(5) 0.0029(4)
Sn4 0.0463(4) 0.0577(5) 0.1140(9) 0.0126(6) 0.0018(5) -0.0018(4)
Sn2 0.0492(4) 0.0658(6) 0.0873(7) -0.0050(5) 0.0041(5) 0.0003(4)
S4 0.0482(17) 0.071(2) 0.129(4) 0.020(2) 0.000(2) -0.0090(17)
S5 0.0445(16) 0.060(2) 0.089(3) -0.0015(19) -0.0026(16) 0.0072(13)
S2 0.0426(14) 0.075(2) 0.091(3) 0.007(2) 0.0059(18) 0.0001(14)
S3 0.0441(15) 0.0521(19) 0.121(3) 0.003(2) 0.0062(19) 0.0023(14)
S1 0.0483(16) 0.067(2) 0.099(3) -0.014(2) 0.0016(19) -0.0023(16)
C28 0.037(6) 0.070(10) 0.145(16) 0.009(11) 0.002(8) -0.015(7)
N5 0.033(5) 0.058(6) 0.123(11) 0.006(7) 0.007(6) -0.011(4)
C1 0.031(5) 0.069(9) 0.093(11) 0.014(8) -0.009(6) 0.011(5)
C29 0.048(7) 0.071(10) 0.113(13) 0.023(10) 0.008(8) -0.003(7)
C20 0.080(10) 0.084(11) 0.071(11) -0.011(9) 0.008(8) -0.024(9)
N4 0.043(5) 0.071(8) 0.093(9) -0.008(7) -0.002(6) 0.003(5)
C41 0.055(8) 0.077(11) 0.124(15) 0.022(10) -0.001(9) 0.000(8)
C2 0.053(8) 0.089(11) 0.098(12) -0.033(9) -0.006(8) 0.011(7)
N1 0.050(6) 0.070(8) 0.099(10) -0.016(7) 0.007(6) 0.010(5)
C9 0.052(7) 0.075(10) 0.095(12) -0.002(9) 0.005(8) -0.018(7)
N6 0.041(5) 0.065(8) 0.140(12) 0.035(9) 0.005(6) 0.002(5)
C12 0.13(2) 0.096(15) 0.17(2) 0.051(15) 0.005(16) -0.033(15)
C5 0.052(7) 0.054(8) 0.093(11) -0.013(8) -0.007(7) 0.013(6)
C11 0.096(13) 0.081(12) 0.138(18) 0.039(12) -0.008(13) -0.008(10)
C6 0.066(9) 0.089(12) 0.114(15) 0.025(11) -0.007(9) 0.007(8)
C26 0.050(7) 0.087(10) 0.079(10) 0.015(9) 0.009(7) 0.015(8)
O2 0.082(7) 0.066(7) 0.128(10) -0.010(7) 0.039(7) -0.003(6)
C17 0.057(8) 0.091(12) 0.121(14) -0.042(11) 0.000(8) 0.004(8)
C34 0.078(13) 0.087(15) 0.20(3) 0.034(18) 0.000(16) 0.012(11)
C40 0.062(8) 0.064(9) 0.126(16) 0.024(10) 0.001(9) -0.014(7)
C27 0.059(8) 0.090(12) 0.090(12) 0.004(9) -0.004(7) -0.013(8)
C18 0.059(8) 0.080(11) 0.110(14) -0.017(10) 0.006(9) 0.001(7)
N3 0.069(8) 0.076(9) 0.090(10) -0.006(7) 0.021(7) -0.001(6)
C16 0.037(6) 0.086(11) 0.098(12) -0.010(9) 0.001(6) 0.003(6)
C31 0.044(7) 0.070(10) 0.141(18) 0.026(11) 0.007(9) -0.001(7)
N2 0.053(6) 0.073(8) 0.096(10) 0.008(7) 0.011(7) -0.014(6)
C19 0.066(9) 0.084(11) 0.086(12) -0.028(9) 0.009(8) -0.012(8)
C36 0.063(9) 0.071(10) 0.116(15) 0.010(10) -0.013(10) -0.002(8)
C21 0.117(15) 0.145(19) 0.092(14) 0.033(13) 0.046(13) -0.026(14)
C23 0.101(12) 0.070(10) 0.088(13) -0.004(9) -0.003(10) 0.006(9)
C14 0.083(11) 0.101(14) 0.110(15) -0.011(12) 0.040(10) -0.022(10)
C22 0.062(8) 0.077(10) 0.088(12) 0.011(9) 0.000(8) -0.012(7)
C37 0.072(9) 0.061(9) 0.108(13) -0.005(9) 0.007(9) 0.003(7)
C42 0.069(9) 0.069(10) 0.133(16) 0.024(10) 0.017(10) 0.007(8)
C15 0.066(9) 0.071(10) 0.105(13) -0.011(9) 0.019(9) -0.006(8)
C4 0.065(9) 0.078(10) 0.096(13) -0.016(10) 0.011(8) -0.005(7)
C3 0.031(6) 0.088(11) 0.114(14) -0.005(9) -0.013(7) -0.008(6)
C25 0.074(9) 0.062(9) 0.084(12) 0.006(8) -0.004(8) 0.003(7)
C13 0.065(10) 0.100(14) 0.17(2) 0.013(15) 0.027(12) -0.029(10)
C7 0.076(10) 0.066(10) 0.090(12) 0.012(9) -0.001(9) -0.005(8)
O1 0.074(7) 0.075(7) 0.119(10) 0.007(7) 0.009(6) 0.019(6)
C24 0.048(7) 0.093(11) 0.107(13) 0.011(10) -0.019(8) -0.032(7)
C10 0.082(11) 0.066(10) 0.127(16) -0.005(11) 0.021(10) -0.010(8)
C8 0.084(11) 0.064(9) 0.113(14) 0.001(9) 0.011(10) -0.006(8)
C32 0.054(8) 0.063(9) 0.174(19) 0.014(11) 0.010(10) 0.003(8)
C39 0.088(12) 0.085(12) 0.143(18) 0.039(12) 0.003(12) -0.033(10)
C30 0.052(7) 0.070(9) 0.145(16) 0.012(10) 0.013(9) 0.011(7)
C33 0.068(10) 0.060(10) 0.19(2) 0.025(14) -0.020(13) 0.003(8)
C35 0.054(9) 0.118(16) 0.18(2) 0.055(16) 0.012(12) 0.015(10)
C38 0.058(8) 0.079(11) 0.112(14) 0.022(10) 0.001(9) -0.003(7)
O3 0.120(10) 0.069(7) 0.098(9) -0.009(6) 0.003(7) 0.051(7)
O4 0.111(10) 0.103(10) 0.178(15) 0.002(10) 0.002(10) -0.048(8)
O5 0.24(2) 0.179(17) 0.104(12) 0.081(12) 0.006(13) -0.053(15)

loop_
_atom_type_symbol
_atom_type_description
_atom_type_scat_dispersion_real
_atom_type_scat_dispersion_imag
_atom_type_scat_source
C C 0.0033 0.0016 'International Tables Vol C Tables 4.2.6.8 and 6.1.1.4'
H H 0.0000 0.0000 'International Tables Vol C Tables 4.2.6.8 and 6.1.1.4'
N N 0.0061 0.0033 'International Tables Vol C Tables 4.2.6.8 and 6.1.1.4'
O O 0.0106 0.0060 'International Tables Vol C Tables 4.2.6.8 and 6.1.1.4'
S S 0.1246 0.1234 'International Tables Vol C Tables 4.2.6.8 and 6.1.1.4'
Sn Sn -0.6537 1.4246 'International Tables Vol C Tables 4.2.6.8 and 6.1.1.4'

loop_
_geom_angle_atom_site_label_1
_geom_angle_atom_site_label_2
_geom_angle_atom_site_label_3
_geom_angle
S5 Sn3 S2 101.63(13)
S3 Sn3 S5 111.96(12)
S3 Sn3 S2 101.00(13)
N4 Sn3 S5 86.6(3)
N4 Sn3 S2 168.6(3)
N4 Sn3 S3 82.9(3)
C22 Sn3 S5 111.6(4)
C22 Sn3 S2 96.0(4)
C22 Sn3 S3 128.4(4)
C22 Sn3 N4 73.4(5)
S5 Sn1 S4 103.73(15)
S1 Sn1 S4 101.84(15)
S1 Sn1 S5 114.55(12)
C1 Sn1 S4 96.2(4)
C1 Sn1 S5 109.4(4)
C1 Sn1 S1 126.2(4)
C1 Sn1 N1 72.6(5)
N1 Sn1 S4 167.2(3)
N1 Sn1 S5 86.2(3)
N1 Sn1 S1 80.8(3)
S4 Sn4 S3 106.99(15)
N5 Sn4 S4 116.1(3)
N5 Sn4 S3 93.7(3)
N5 Sn4 N6 69.2(4)
N5 Sn4 C37 118.0(6)
N6 Sn4 S4 90.8(3)
N6 Sn4 S3 159.7(4)
C37 Sn4 S4 113.8(5)
C37 Sn4 S3 104.6(4)
C37 Sn4 N6 75.9(6)
S2 Sn2 S1 111.06(14)
N3 Sn2 S2 90.4(4)
N3 Sn2 S1 156.7(4)
C16 Sn2 S2 109.7(4)
C16 Sn2 S1 103.5(4)
C16 Sn2 N3 76.2(5)
N2 Sn2 S2 115.5(4)
N2 Sn2 S1 93.1(3)
N2 Sn2 N3 68.6(4)
N2 Sn2 C16 121.6(5)
Sn4 S4 Sn1 107.50(14)
Sn3 S5 Sn1 105.84(14)
Sn2 S2 Sn3 108.90(12)
Sn3 S3 Sn4 99.49(13)
Sn1 S1 Sn2 98.75(13)
N5 C28 C29 109.2(14)
O2 C28 N5 124.9(12)
O2 C28 C29 125.9(15)
C28 N5 Sn4 125.6(9)
C28 N5 N4 115.9(11)
N4 N5 Sn4 115.5(9)
C2 C1 Sn1 103.6(9)
C4 C1 Sn1 110.2(9)
C4 C1 C2 113.4(13)
C4 C1 C3 110.5(12)
C3 C1 Sn1 112.1(9)
C3 C1 C2 106.9(12)
C28 C29 H29 109.0
C28 C29 C30 109.0(12)
N6 C29 C28 111.3(13)
N6 C29 H29 109.0
N6 C29 C30 109.5(14)
C30 C29 H29 109.0
N3 C20 C19 115.5(15)
N3 C20 C21 125.5(17)
C19 C20 C21 118.8(16)
N5 N4 Sn3 120.5(10)
C26 N4 Sn3 117.5(9)
C26 N4 N5 120.0(13)
N6 C41 C40 113.9(16)
N6 C41 C42 127.9(18)
C42 C41 C40 118.0(15)
C1 C2 H2A 109.5
C1 C2 H2B 109.5
C1 C2 H2C 109.5
H2A C2 H2B 109.5
H2A C2 H2C 109.5
H2B C2 H2C 109.5
C5 N1 Sn1 117.4(10)
C5 N1 N2 119.5(14)
N2 N1 Sn1 120.8(9)
H9A C9 H9B 107.9
C10 C9 H9A 109.2
C10 C9 H9B 109.2
C10 C9 C8 112.0(15)
C8 C9 H9A 109.2
C8 C9 H9B 109.2
C29 N6 Sn4 116.4(9)
C41 N6 Sn4 115.3(12)
C41 N6 C29 126.8(15)
C11 C12 H12 119.6
C11 C12 C13 120.8(19)
C13 C12 H12 119.6
N1 C5 C6 126.7(14)
N1 C5 C4 111.4(14)
C6 C5 C4 121.7(14)
C12 C11 H11 118.8
C12 C11 C10 122(2)
C10 C11 H11 118.8
C5 C6 H6A 109.5
C5 C6 H6B 109.5
C5 C6 H6C 109.5
H6A C6 H6B 109.5
H6A C6 H6C 109.5
H6B C6 H6C 109.5
N4 C26 C27 127.1(14)
N4 C26 C25 113.8(13)
C25 C26 C27 119.0(14)
H17A C17 H17B 109.5
H17A C17 H17C 109.5
H17B C17 H17C 109.5
C16 C17 H17A 109.5
C16 C17 H17B 109.5
C16 C17 H17C 109.5
C33 C34 H34 119.3
C33 C34 C35 121(2)
C35 C34 H34 119.3
C41 C40 H40A 108.5
C41 C40 H40B 108.5
C41 C40 C37 115.1(13)
H40A C40 H40B 107.5
C37 C40 H40A 108.5
C37 C40 H40B 108.5
C26 C27 H27A 109.5
C26 C27 H27B 109.5
C26 C27 H27C 109.5
H27A C27 H27B 109.5
H27A C27 H27C 109.5
H27B C27 H27C 109.5
H18A C18 H18B 109.5
H18A C18 H18C 109.5
H18B C18 H18C 109.5
C16 C18 H18A 109.5
C16 C18 H18B 109.5
C16 C18 H18C 109.5
C20 N3 Sn2 114.4(11)
C20 N3 C8 126.2(15)
C8 N3 Sn2 119.0(10)
C17 C16 Sn2 109.9(9)
C17 C16 C18 110.5(13)
C17 C16 C19 108.9(14)
C18 C16 Sn2 111.2(11)
C18 C16 C19 109.8(11)
C19 C16 Sn2 106.4(10)
C36 C31 C30 119.9(18)
C32 C31 C36 118.5(15)
C32 C31 C30 121(2)
N1 N2 Sn2 114.3(8)
C7 N2 Sn2 124.6(10)
C7 N2 N1 117.7(12)
C20 C19 C16 111.9(13)
C20 C19 H19A 109.2
C20 C19 H19B 109.2
C16 C19 H19A 109.2
C16 C19 H19B 109.2
H19A C19 H19B 107.9
C31 C36 H36 120.1
C35 C36 C31 120(2)
C35 C36 H36 120.1
C20 C21 H21A 109.5
C20 C21 H21B 109.5
C20 C21 H21C 109.5
H21A C21 H21B 109.5
H21A C21 H21C 109.5
H21B C21 H21C 109.5
H23A C23 H23B 109.5
H23A C23 H23C 109.5
H23B C23 H23C 109.5
C22 C23 H23A 109.5
C22 C23 H23B 109.5
C22 C23 H23C 109.5
C15 C14 H14 119.7
C15 C14 C13 121(2)
C13 C14 H14 119.7
C23 C22 Sn3 104.6(10)
C23 C22 C24 107.3(13)
C25 C22 Sn3 108.7(10)
C25 C22 C23 112.3(14)
C25 C22 C24 112.6(13)
C24 C22 Sn3 111.0(11)
C40 C37 Sn4 103.9(10)
C39 C37 Sn4 109.8(12)
C39 C37 C40 110.0(14)
C38 C37 Sn4 107.0(11)
C38 C37 C40 112.9(16)
C38 C37 C39 112.9(15)
C41 C42 H42A 109.5
C41 C42 H42B 109.5
C41 C42 H42C 109.5
H42A C42 H42B 109.5
H42A C42 H42C 109.5
H42B C42 H42C 109.5
C14 C15 H15 120.5
C14 C15 C10 119.1(17)
C10 C15 H15 120.5
C1 C4 C5 118.3(13)
C1 C4 H4A 107.7
C1 C4 H4B 107.7
C5 C4 H4A 107.7
C5 C4 H4B 107.7
H4A C4 H4B 107.1
C1 C3 H3A 109.5
C1 C3 H3B 109.5
C1 C3 H3C 109.5
H3A C3 H3B 109.5
H3A C3 H3C 109.5
H3B C3 H3C 109.5
C26 C25 H25A 108.0
C26 C25 H25B 108.0
C22 C25 C26 117.1(13)
C22 C25 H25A 108.0
C22 C25 H25B 108.0
H25A C25 H25B 107.3
C12 C13 H13 120.8
C14 C13 C12 118.5(17)
C14 C13 H13 120.8
N2 C7 C8 113.7(14)
O1 C7 N2 126.0(15)
O1 C7 C8 120.3(14)
C22 C24 H24A 109.5
C22 C24 H24B 109.5
C22 C24 H24C 109.5
H24A C24 H24B 109.5
H24A C24 H24C 109.5
H24B C24 H24C 109.5
C11 C10 C9 123.7(18)
C11 C10 C15 118.6(16)
C15 C10 C9 117.6(16)
C9 C8 C7 107.7(14)
C9 C8 H8 110.4
N3 C8 C9 111.9(15)
N3 C8 C7 105.8(13)
N3 C8 H8 110.4
C7 C8 H8 110.4
C31 C32 H32 119.0
C31 C32 C33 122(2)
C33 C32 H32 119.0
C37 C39 H39A 109.5
C37 C39 H39B 109.5
C37 C39 H39C 109.5
H39A C39 H39B 109.5
H39A C39 H39C 109.5
H39B C39 H39C 109.5
C29 C30 H30A 109.3
C29 C30 H30B 109.3
C31 C30 C29 111.5(13)
C31 C30 H30A 109.3
C31 C30 H30B 109.3
H30A C30 H30B 108.0
C34 C33 C32 118(2)
C34 C33 H33 121.0
C32 C33 H33 121.0
C34 C35 H35 120.0
C36 C35 C34 120(2)
C36 C35 H35 120.0
C37 C38 H38A 109.5
C37 C38 H38B 109.5
C37 C38 H38C 109.5
H38A C38 H38B 109.5
H38A C38 H38C 109.5
H38B C38 H38C 109.5

loop_
_geom_bond_atom_site_label_1
_geom_bond_atom_site_label_2
_geom_bond_distance
Sn3 S5 2.415(3)
Sn3 S2 2.500(4)
Sn3 S3 2.396(3)
Sn3 N4 2.347(13)
Sn3 C22 2.205(16)
Sn1 S4 2.499(4)
Sn1 S5 2.424(4)
Sn1 S1 2.406(4)
Sn1 C1 2.195(11)
Sn1 N1 2.393(14)
Sn4 S4 2.381(4)
Sn4 S3 2.449(3)
Sn4 N5 2.140(13)
Sn4 N6 2.302(13)
Sn4 C37 2.192(16)
Sn2 S2 2.365(4)
Sn2 S1 2.448(4)
Sn2 N3 2.293(13)
Sn2 C16 2.155(15)
Sn2 N2 2.141(13)
C28 N5 1.42(2)
C28 C29 1.528(19)
C28 O2 1.189(19)
N5 N4 1.432(14)
C1 C2 1.54(2)
C1 C4 1.49(2)
C1 C3 1.532(18)
C29 H29 0.9800
C29 N6 1.45(2)
C29 C30 1.59(2)
C20 N3 1.31(2)
C20 C19 1.48(2)
C20 C21 1.52(2)
N4 C26 1.237(19)
C41 N6 1.275(19)
C41 C40 1.48(2)
C41 C42 1.48(2)
C2 H2A 0.9600
C2 H2B 0.9600
C2 H2C 0.9600
N1 C5 1.294(18)
N1 N2 1.453(16)
C9 H9A 0.9700
C9 H9B 0.9700
C9 C10 1.51(2)
C9 C8 1.51(2)
C12 H12 0.9300
C12 C11 1.33(3)
C12 C13 1.41(3)
C5 C6 1.48(2)
C5 C4 1.52(2)
C11 H11 0.9300
C11 C10 1.39(2)
C6 H6A 0.9600
C6 H6B 0.9600
C6 H6C 0.9600
C26 C27 1.53(2)
C26 C25 1.52(2)
C17 H17A 0.9600
C17 H17B 0.9600
C17 H17C 0.9600
C17 C16 1.51(2)
C34 H34 0.9300
C34 C33 1.35(3)
C34 C35 1.39(3)
C40 H40A 0.9700
C40 H40B 0.9700
C40 C37 1.53(2)
C27 H27A 0.9600
C27 H27B 0.9600
C27 H27C 0.9600
C18 H18A 0.9600
C18 H18B 0.9600
C18 H18C 0.9600
C18 C16 1.53(2)
N3 C8 1.45(2)
C16 C19 1.56(2)
C31 C36 1.43(3)
C31 C32 1.34(3)
C31 C30 1.47(2)
N2 C7 1.359(19)
C19 H19A 0.9700
C19 H19B 0.9700
C36 H36 0.9300
C36 C35 1.36(2)
C21 H21A 0.9600
C21 H21B 0.9600
C21 H21C 0.9600
C23 H23A 0.9600
C23 H23B 0.9600
C23 H23C 0.9600
C23 C22 1.54(2)
C14 H14 0.9300
C14 C15 1.39(2)
C14 C13 1.40(3)
C22 C25 1.49(2)
C22 C24 1.56(2)
C37 C39 1.51(3)
C37 C38 1.49(2)
C42 H42A 0.9600
C42 H42B 0.9600
C42 H42C 0.9600
C15 H15 0.9300
C15 C10 1.42(2)
C4 H4A 0.9700
C4 H4B 0.9700
C3 H3A 0.9600
C3 H3B 0.9600
C3 H3C 0.9600
C25 H25A 0.9700
C25 H25B 0.9700
C13 H13 0.9300
C7 O1 1.228(18)
C7 C8 1.55(2)
C24 H24A 0.9600
C24 H24B 0.9600
C24 H24C 0.9600
C8 H8 0.9800
C32 H32 0.9300
C32 C33 1.43(2)
C39 H39A 0.9600
C39 H39B 0.9600
C39 H39C 0.9600
C30 H30A 0.9700
C30 H30B 0.9700
C33 H33 0.9300
C35 H35 0.9300
C38 H38A 0.9600
C38 H38B 0.9600
C38 H38C 0.9600

loop_
_geom_torsion_atom_site_label_1
_geom_torsion_atom_site_label_2
_geom_torsion_atom_site_label_3
_geom_torsion_atom_site_label_4
_geom_torsion
Sn3 N4 C26 C27 168.2(13)
Sn3 N4 C26 C25 -10.2(17)
Sn3 C22 C25 C26 31.7(16)
Sn1 C1 C4 C5 33.1(16)
Sn1 N1 C5 C6 164.1(13)
Sn1 N1 C5 C4 -10.8(15)
Sn1 N1 N2 Sn2 -27.2(13)
Sn1 N1 N2 C7 133.1(12)
Sn4 N5 N4 Sn3 -30.9(12)
Sn4 N5 N4 C26 132.4(13)
Sn2 N3 C8 C9 -91.4(14)
Sn2 N3 C8 C7 25.7(18)
Sn2 C16 C19 C20 43.7(16)
Sn2 N2 C7 O1 160.9(14)
Sn2 N2 C7 C8 -17(2)
C28 N5 N4 Sn3 130.8(12)
C28 N5 N4 C26 -65.9(18)
C28 C29 N6 Sn4 24.8(18)
C28 C29 N6 C41 -140.5(16)
C28 C29 C30 C31 162.8(17)
N5 C28 C29 N6 -6(2)
N5 C28 C29 C30 114.9(16)
N5 N4 C26 C27 4(2)
N5 N4 C26 C25 -174.0(11)
C29 C28 N5 Sn4 -18(2)
C29 C28 N5 N4 -178.0(13)
C20 N3 C8 C9 96(2)
C20 N3 C8 C7 -146.7(16)
N4 C26 C25 C22 -15(2)
C41 C40 C37 Sn4 44.3(18)
C41 C40 C37 C39 161.8(16)
C41 C40 C37 C38 -71.2(19)
C2 C1 C4 C5 -82.6(16)
N1 C5 C4 C1 -14.3(19)
N1 N2 C7 O1 3(3)
N1 N2 C7 C8 -175.2(14)
N6 C29 C30 C31 -75.2(19)
N6 C41 C40 C37 -36(2)
C12 C11 C10 C9 -177(2)
C12 C11 C10 C15 0(3)
C5 N1 N2 Sn2 135.1(11)
C5 N1 N2 C7 -64.6(19)
C11 C12 C13 C14 4(4)
C6 C5 C4 C1 170.5(14)
O2 C28 N5 Sn4 160.8(15)
O2 C28 N5 N4 1(3)
O2 C28 C29 N6 174.9(18)
O2 C28 C29 C30 -64(3)
C17 C16 C19 C20 -74.7(17)
C40 C41 N6 Sn4 6.9(19)
C40 C41 N6 C29 172.4(15)
C27 C26 C25 C22 166.9(15)
C18 C16 C19 C20 164.1(14)
N3 C20 C19 C16 -34(2)
C31 C36 C35 C34 -1(3)
C31 C32 C33 C34 5(3)
N2 N1 C5 C6 1(2)
N2 N1 C5 C4 -173.7(12)
N2 C7 C8 C9 113.2(16)
N2 C7 C8 N3 -7(2)
C19 C20 N3 Sn2 7.0(18)
C19 C20 N3 C8 179.6(15)
C36 C31 C32 C33 -3(2)
C36 C31 C30 C29 -68(2)
C21 C20 N3 Sn2 -178.4(15)
C21 C20 N3 C8 -6(3)
C21 C20 C19 C16 151.0(17)
C23 C22 C25 C26 -83.6(17)
C14 C15 C10 C9 179.6(17)
C14 C15 C10 C11 2(3)
C42 C41 N6 Sn4 -167.9(14)
C42 C41 N6 C29 -2(3)
C42 C41 C40 C37 139.7(16)
C15 C14 C13 C12 -1(3)
C3 C1 C4 C5 157.5(13)
C13 C12 C11 C10 -3(4)
C13 C14 C15 C10 -1(3)
O1 C7 C8 C9 -65(2)
O1 C7 C8 N3 175.1(16)
C24 C22 C25 C26 155.1(14)
C10 C9 C8 N3 -71.0(18)
C10 C9 C8 C7 173.2(14)
C8 C9 C10 C11 -77(2)
C8 C9 C10 C15 105.6(19)
C32 C31 C36 C35 1(2)
C32 C31 C30 C29 106(2)
C30 C29 N6 Sn4 -95.9(12)
C30 C29 N6 C41 98.9(18)
C30 C31 C36 C35 175.0(15)
C30 C31 C32 C33 -177.3(15)
C33 C34 C35 C36 3(3)
C35 C34 C33 C32 -5(3)
